data_7715145
loop_
_publ_author_name
'Davison, Nathan'
'Hemingway, Jack M.'
'Waddell, Paul G.'
'Lu, Erli'

_publ_section_title
;
 Lithium, sodium and potassium enolate aggregates and monomers: syntheses
 and structures.
;
_journal_issue 10
_journal_name_full 'Dalton transactions (Cambridge, England : 2003)'
_journal_page_first 4719
_journal_page_last 4728
_journal_paper_doi 10.1039/d4dt00211c
_journal_volume 53
_journal_year 2024
_chemical_formula_moiety '0.167(C108 H78 Na6 O6), 0.667(C6 H6)'
_chemical_formula_sum 'C22 H17 Na O'
_chemical_formula_weight 320.35
_space_group_crystal_system triclinic
_space_group_IT_number 2
_space_group_name_Hall '-P 1'
_space_group_name_H-M_alt 'P -1'
_atom_sites_solution_hydrogens geom
_atom_sites_solution_primary dual
_audit_creation_date 2023-02-21
_audit_creation_method
;
Olex2 1.5-ac5-023
(compiled 2022.04.12 svn.rca3783a0 for Rigaku Oxford Diffraction, GUI svn.r6498)
;
_audit_update_record
;
2023-11-11 deposited with the CCDC.	2024-02-12 downloaded from the CCDC.
;
_cell_angle_alpha 81.860(2)
_cell_angle_beta 85.940(2)
_cell_angle_gamma 63.004(2)
_cell_formula_units_Z 6
_cell_length_a 12.3035(3)
_cell_length_b 13.3928(3)
_cell_length_c 17.4184(4)
_cell_measurement_reflns_used 18519
_cell_measurement_temperature 150.0(2)
_cell_measurement_theta_max 77.8470
_cell_measurement_theta_min 2.5490
_cell_volume 2531.60(11)
_computing_cell_refinement 'CrysAlisPro 1.171.42.73a (Rigaku OD, 2022)'
_computing_data_collection 'CrysAlisPro 1.171.42.73a (Rigaku OD, 2022)'
_computing_data_reduction 'CrysAlisPro 1.171.42.73a (Rigaku OD, 2022)'
_computing_molecular_graphics 'Olex2 1.5-ac5-023 (Dolomanov et al., 2009)'
_computing_publication_material 'Olex2 1.5-ac5-023 (Dolomanov et al., 2009)'
_computing_structure_refinement 'SHELXL 2019/1 (Sheldrick, 2015)'
_computing_structure_solution 'SHELXT 2018/2 (Sheldrick, 2018)'
_diffrn_ambient_environment N~2~
_diffrn_ambient_temperature 150.0(2)
_diffrn_detector 'Hybrid Pixel Array Detector'
_diffrn_detector_area_resol_mean 10.0000
_diffrn_detector_type 'HyPix-Arc 100'
_diffrn_measured_fraction_theta_full 0.998
_diffrn_measured_fraction_theta_max 0.921
_diffrn_measurement_details
;
List of Runs (angles in degrees, time in seconds):

  # Type    Start    End  Width  t~exp~   \w     \q     \k     \f   Frames
#--------------------------------------------------------------------------
  1  \w    -25.00  29.00   0.50    0.81    --  -49.76  19.00 150.00  108
  2  \w    -27.00  29.00   0.50    0.81    --  -49.76  19.00 -90.00  112
  3  \w    -27.00  29.00   0.50    0.81    --  -49.76  19.00-150.00  112
  4  \w     75.00 111.00   0.50    0.81    --   48.76 125.00-120.00   72
  5  \w     90.00 138.00   0.50    0.81    --  108.00 125.00-150.00   96
  6  \w    100.00 125.00   0.50    0.81    --   96.11 112.00   4.00   50
  7  \w     91.00 116.00   0.50    0.81    --  108.00 112.00   4.00   50
  8  \w    118.00 155.00   0.50    0.81    --   96.11  77.00 -30.00   74
  9  \w    139.00 164.00   0.50    0.81    --  108.00  45.00  30.00   50
 10  \w    111.00 137.00   0.50    0.81    --  108.00  45.00  30.00   52
 11  \w     75.00 100.00   0.50    0.81    --   96.11  77.00 -30.00   50
 12  \w    -28.00  16.00   0.50    0.81    --   48.76 -19.00 -30.00   88
 13  \w     18.00  45.00   0.50    0.81    --   96.11 -45.00 120.00   54
 14  \w     35.00  71.00   0.50    0.81    --  108.00 -61.00 120.00   72
 15  \w     40.00  71.00   0.50    0.81    --  108.00 -61.00  60.00   62
 16  \w     52.00  77.00   0.50    0.81    --   96.11 -77.00  30.00   50
 17  \w     24.00  54.00   0.50    0.81    --   96.11-125.00 -30.00   60
 18  \w     36.00  91.00   0.50    0.81    --  108.00-125.00   0.00  110
 19  \w     42.00  67.00   0.50    0.81    --   96.11-112.00 -88.00   50
 20  \w     39.00  64.00   0.50    0.81    --  108.00-125.00-120.00   50
 21  \w     56.00  82.00   0.50    0.81    --  108.00-112.00 -88.00   52
 22  \w     81.00 106.00   0.50    0.81    --  108.00-125.00-120.00   50
 23  \w     15.00  41.00   0.50    0.81    --   48.76-112.00 -88.00   52
 24  \w   -107.00 -48.00   0.50    0.81    --  -99.00 106.00-113.15  118
 25  \w   -107.00 -71.00   0.50    0.81    --  -99.00 107.00 -27.80   72
 26  \w   -125.00 -71.00   0.50    0.81    --  -99.00 143.00  31.67  108
 27  \w    -99.00 -69.00   0.50    0.81    --  -92.01 112.00   4.00   60
 28  \w    -88.00  -4.00   0.50    0.81    --  -49.76 112.00   4.00  168
 29  \w    -49.00 -17.00   0.50    0.81    --  -92.01  45.00 -90.00   64
 30  \w    -51.00 -24.00   0.50    0.81    --  -92.01  45.00-150.00   54
 31  \w   -105.00 -23.00   0.50    0.81    --  -92.01  77.00-150.00  164
 32  \w    -46.00 -20.00   0.50    0.81    --  -92.01  45.00-180.00   52
 33  \w    -51.00 -14.00   0.50    0.81    --  -92.01  45.00 -60.00   74
 34  \w    -48.00 -19.00   0.50    0.81    --  -92.01  45.00 -30.00   58
 35  \w    -71.00 -17.00   0.50    0.81    --  -92.01  61.00  30.00  108
 36  \w    -44.00 -16.00   0.50    0.81    --  -92.01  45.00 120.00   56
 37  \w   -168.00 -76.00   0.50    0.81    --  -92.01 -45.00 -30.00  184
 38  \w   -163.00 -82.00   0.50    0.81    --  -92.01-112.00 -88.00  162
 39  \w   -119.00 -81.00   0.50    0.81    --  -49.76-125.00-180.00   76
 40  \w   -111.00 -78.00   0.50    0.81    --  -49.76-125.00  60.00   66
;
_diffrn_measurement_device 'four-circle diffractometer'
_diffrn_measurement_device_type 'XtaLAB Synergy, Single source at home/near, HyPix-Arc 100'
_diffrn_measurement_method '\w scans'
_diffrn_orient_matrix_type 'CrysAlisPro convention (1999,Acta A55,543-557)'
_diffrn_orient_matrix_UB_11 0.0170236000
_diffrn_orient_matrix_UB_12 -0.0729664000
_diffrn_orient_matrix_UB_13 -0.0649703000
_diffrn_orient_matrix_UB_21 0.0545539000
_diffrn_orient_matrix_UB_22 -0.1073413000
_diffrn_orient_matrix_UB_23 0.0588916000
_diffrn_orient_matrix_UB_31 -0.1283848000
_diffrn_orient_matrix_UB_32 0.0087261000
_diffrn_orient_matrix_UB_33 0.0171326000
_diffrn_radiation_monochromator graphite
_diffrn_radiation_probe x-ray
_diffrn_radiation_type CuK\a
_diffrn_radiation_wavelength 1.54184
_diffrn_reflns_av_R_equivalents 0.0256
_diffrn_reflns_av_unetI/netI 0.0274
_diffrn_reflns_Laue_measured_fraction_full 0.998
_diffrn_reflns_Laue_measured_fraction_max 0.921
_diffrn_reflns_limit_h_max 13
_diffrn_reflns_limit_h_min -15
_diffrn_reflns_limit_k_max 17
_diffrn_reflns_limit_k_min -16
_diffrn_reflns_limit_l_max 21
_diffrn_reflns_limit_l_min -21
_diffrn_reflns_number 29892
_diffrn_reflns_point_group_measured_fraction_full 0.998
_diffrn_reflns_point_group_measured_fraction_max 0.921
_diffrn_reflns_theta_full 67.684
_diffrn_reflns_theta_max 78.717
_diffrn_reflns_theta_min 2.563
_diffrn_source 'fine-focus sealed X-ray tube'
_diffrn_source_type 'Enhance (Cu) X-ray Source'
_exptl_absorpt_coefficient_mu 0.814
_exptl_absorpt_correction_T_max 0.977
_exptl_absorpt_correction_T_min 0.888
_exptl_absorpt_correction_type analytical
_exptl_absorpt_process_details
;
CrysAlisPro 1.171.42.73a (Rigaku Oxford Diffraction, 2022)
Analytical numeric absorption correction using a multifaceted crystal
model based on expressions derived by R.C. Clark & J.S. Reid.
(Clark, R. C. & Reid, J. S. (1995). Acta Cryst. A51, 887-897)
Empirical absorption correction using spherical harmonics,
implemented in SCALE3 ABSPACK scaling algorithm.
;
_exptl_crystal_colour yellow
_exptl_crystal_colour_primary yellow
_exptl_crystal_density_diffrn 1.261
_exptl_crystal_description block
_exptl_crystal_F_000 1008
_exptl_crystal_size_max 0.23
_exptl_crystal_size_mid 0.11
_exptl_crystal_size_min 0.03
_refine_diff_density_max 0.507
_refine_diff_density_min -0.401
_refine_diff_density_rms 0.041
_refine_ls_extinction_coef 0.00068(14)
_refine_ls_extinction_expression Fc^*^=kFc[1+0.001xFc^2^\l^3^/sin(2\q)]^-1/4^
_refine_ls_extinction_method 'SHELXL-2019/1 (Sheldrick 2019)'
_refine_ls_goodness_of_fit_ref 1.071
_refine_ls_hydrogen_treatment constr
_refine_ls_matrix_type full
_refine_ls_number_parameters 650
_refine_ls_number_reflns 10031
_refine_ls_number_restraints 0
_refine_ls_restrained_S_all 1.071
_refine_ls_R_factor_all 0.0508
_refine_ls_R_factor_gt 0.0424
_refine_ls_shift/su_max 0.001
_refine_ls_shift/su_mean 0.000
_refine_ls_structure_factor_coef Fsqd
_refine_ls_weighting_details 'w=1/[\s^2^(Fo^2^)+(0.0558P)^2^+0.8656P] where P=(Fo^2^+2Fc^2^)/3'
_refine_ls_weighting_scheme calc
_refine_ls_wR_factor_gt 0.1149
_refine_ls_wR_factor_ref 0.1204
_reflns_Friedel_coverage 0.000
_reflns_number_gt 8312
_reflns_number_total 10031
_reflns_threshold_expression 'I > 2\s(I)'
_cod_data_source_file d4dt00211c2.cif
_cod_data_source_block elu230001_fa
_cod_depositor_comments 'Adding full bibliography for 7715143--7715147.cif.'
_cod_database_code 7715145
_chemical_oxdiff_formula 'C20 H23 Na1 O1 '
_shelx_space_group_comment
;
The symmetry employed for this shelxl refinement is uniquely defined
by the following loop, which should always be used as a source of
symmetry information in preference to the above space-group names.
They are only intended as comments.
;
_shelx_estimated_absorpt_t_max 0.976
_shelx_estimated_absorpt_t_min 0.835
_diffrn_oxdiff_digest_frames
;
01403703c5b295ae20c7373a2d2caee80603220e0ed
;
_olex2_refinement_description
;
1. Fixed Uiso
 At 1.2 times of:
  All C(H) groups, All C(H,H) groups
2.a Aromatic/amide H refined with riding coordinates:
 C5(H5), C6(H6), C7(H7), C8(H8), C10(H10), C12(H12), C13(H13), C14(H14),
 C15(H15), C21(H21), C22(H22), C23(H23), C24(H24), C26(H26), C28(H28), C29(H29),
  C30(H30), C31(H31), C37(H37), C38(H38), C39(H39), C40(H40), C42(H42),
 C44(H44), C45(H45), C46(H46), C47(H47), C49(H49), C50(H50), C51(H51), C52(H52),
  C53(H53), C54(H54), C55(H55), C56(H56), C57(H57), C58(H58), C59(H59),
 C60(H60), C61(H61), C62(H62), C63(H63), C64(H64), C65(H65), C66(H66)
2.b X=CH2 refined with riding coordinates:
 C2(H2A,H2B), C18(H18A,H18B), C34(H34A,H34B)
;
_shelx_shelxl_version_number 2019/1
_olex2_submission_special_instructions 'No special instructions were received'
_oxdiff_exptl_absorpt_empirical_details
;
Empirical correction (ABSPACK) includes:
- Absorption correction using spherical harmonics
- Frame scaling
;
_oxdiff_exptl_absorpt_empirical_full_max 1.344
_oxdiff_exptl_absorpt_empirical_full_min 0.686

loop_
_space_group_symop_operation_xyz
'x, y, z'
'-x, -y, -z'

loop_
_atom_site_label
_atom_site_type_symbol
_atom_site_fract_x
_atom_site_fract_y
_atom_site_fract_z
_atom_site_U_iso_or_equiv
_atom_site_adp_type
_atom_site_occupancy
_atom_site_site_symmetry_order
_atom_site_calc_flag
_atom_site_refinement_flags_posn
_atom_site_refinement_flags_adp
_atom_site_refinement_flags_occupancy
_atom_site_disorder_assembly
_atom_site_disorder_group
Na1 Na 0.35586(5) 0.65448(5) 0.60356(4) 0.03401(15) Uani 1 1 d . . . . .
Na2 Na 0.61763(5) 0.47252(5) 0.64678(4) 0.03210(15) Uani 1 1 d . . . . .
Na3 Na 0.55053(5) 0.59605(5) 0.46336(3) 0.02786(14) Uani 1 1 d . . . . .
O1 O 0.35656(9) 0.59675(8) 0.48138(6) 0.0264(2) Uani 1 1 d . . . . .
O2 O 0.43576(9) 0.47004(9) 0.65836(6) 0.0297(2) Uani 1 1 d . . . . .
O3 O 0.54101(10) 0.64979(8) 0.58703(6) 0.0314(2) Uani 1 1 d . . . . .
C1 C 0.24954(13) 0.67713(11) 0.45426(9) 0.0259(3) Uani 1 1 d . . . . .
C2 C 0.16838(14) 0.66097(13) 0.41671(10) 0.0344(3) Uani 1 1 d . . . . .
H2A H 0.185334 0.587021 0.407522 0.041 Uiso 1 1 calc R U . . .
H2B H 0.093962 0.723471 0.399308 0.041 Uiso 1 1 calc R U . . .
C3 C 0.22088(13) 0.79436(11) 0.47064(9) 0.0278(3) Uani 1 1 d . . . . .
C4 C 0.27192(13) 0.85807(12) 0.42466(10) 0.0307(3) Uani 1 1 d . . . . .
C5 C 0.34562(15) 0.81988(13) 0.35813(11) 0.0379(4) Uani 1 1 d . . . . .
H5 H 0.363162 0.747913 0.344344 0.045 Uiso 1 1 calc R U . . .
C6 C 0.39152(17) 0.88443(15) 0.31383(13) 0.0484(5) Uani 1 1 d . . . . .
H6 H 0.440900 0.856708 0.269897 0.058 Uiso 1 1 calc R U . . .
C7 C 0.36651(18) 0.99247(15) 0.33247(13) 0.0496(5) Uani 1 1 d . . . . .
H7 H 0.398466 1.036984 0.300856 0.059 Uiso 1 1 calc R U . . .
C8 C 0.29714(16) 1.03218(14) 0.39528(12) 0.0421(4) Uani 1 1 d . . . . .
H8 H 0.280949 1.104656 0.407360 0.051 Uiso 1 1 calc R U . . .
C9 C 0.24790(14) 0.96737(12) 0.44367(10) 0.0336(3) Uani 1 1 d . . . . .
C10 C 0.17507(14) 1.00827(12) 0.50771(10) 0.0340(4) Uani 1 1 d . . . . .
H10 H 0.160411 1.080007 0.520473 0.041 Uiso 1 1 calc R U . . .
C11 C 0.12316(13) 0.94743(12) 0.55354(9) 0.0311(3) Uani 1 1 d . . . . .
C12 C 0.04437(15) 0.99131(13) 0.61742(10) 0.0368(4) Uani 1 1 d . . . . .
H12 H 0.027301 1.064090 0.629330 0.044 Uiso 1 1 calc R U . . .
C13 C -0.00652(16) 0.93170(14) 0.66135(10) 0.0402(4) Uani 1 1 d . . . . .
H13 H -0.058831 0.962839 0.703471 0.048 Uiso 1 1 calc R U . . .
C14 C 0.01811(16) 0.82252(14) 0.64462(10) 0.0392(4) Uani 1 1 d . . . . .
H14 H -0.016422 0.780384 0.676477 0.047 Uiso 1 1 calc R U . . .
C15 C 0.09055(14) 0.77780(12) 0.58352(9) 0.0331(3) Uani 1 1 d . . . . .
H15 H 0.104818 0.705195 0.572848 0.040 Uiso 1 1 calc R U . . .
C16 C 0.14592(13) 0.83810(12) 0.53481(9) 0.0292(3) Uani 1 1 d . . . . .
C17 C 0.35407(14) 0.47941(12) 0.71444(9) 0.0284(3) Uani 1 1 d . . . . .
C18 C 0.29629(17) 0.56857(14) 0.75442(10) 0.0404(4) Uani 1 1 d . . . . .
H18A H 0.312908 0.631836 0.743270 0.048 Uiso 1 1 calc R U . . .
H18B H 0.238892 0.568244 0.793793 0.048 Uiso 1 1 calc R U . . .
C19 C 0.32596(13) 0.38007(12) 0.73184(9) 0.0275(3) Uani 1 1 d . . . . .
C20 C 0.36363(14) 0.30764(13) 0.80187(9) 0.0302(3) Uani 1 1 d . . . . .
C21 C 0.42314(15) 0.32718(14) 0.86147(10) 0.0366(4) Uani 1 1 d . . . . .
H21 H 0.438357 0.391391 0.854056 0.044 Uiso 1 1 calc R U . . .
C22 C 0.45840(19) 0.25584(17) 0.92851(11) 0.0489(5) Uani 1 1 d . . . . .
H22 H 0.497901 0.270821 0.967151 0.059 Uiso 1 1 calc R U . . .
C23 C 0.4371(2) 0.15951(18) 0.94155(12) 0.0569(5) Uani 1 1 d . . . . .
H23 H 0.460658 0.111192 0.989165 0.068 Uiso 1 1 calc R U . . .
C24 C 0.3830(2) 0.13608(17) 0.88623(11) 0.0510(5) Uani 1 1 d . . . . .
H24 H 0.370342 0.070479 0.895262 0.061 Uiso 1 1 calc R U . . .
C25 C 0.34467(16) 0.20814(14) 0.81456(10) 0.0362(4) Uani 1 1 d . . . . .
C26 C 0.29159(17) 0.18326(15) 0.75685(10) 0.0400(4) Uani 1 1 d . . . . .
H26 H 0.282351 0.115854 0.764683 0.048 Uiso 1 1 calc R U . . .
C27 C 0.25177(15) 0.25488(14) 0.68800(9) 0.0347(3) Uani 1 1 d . . . . .
C28 C 0.19348(18) 0.23175(17) 0.62942(10) 0.0437(4) Uani 1 1 d . . . . .
H28 H 0.184541 0.164197 0.636702 0.052 Uiso 1 1 calc R U . . .
C29 C 0.15078(17) 0.30432(16) 0.56376(10) 0.0422(4) Uani 1 1 d . . . . .
H29 H 0.112357 0.287333 0.525582 0.051 Uiso 1 1 calc R U . . .
C30 C 0.16330(15) 0.40564(15) 0.55189(9) 0.0355(3) Uani 1 1 d . . . . .
H30 H 0.131828 0.456852 0.506161 0.043 Uiso 1 1 calc R U . . .
C31 C 0.22011(13) 0.43002(13) 0.60557(9) 0.0307(3) Uani 1 1 d . . . . .
H31 H 0.228428 0.497856 0.596312 0.037 Uiso 1 1 calc R U . . .
C32 C 0.26745(13) 0.35590(13) 0.67545(9) 0.0285(3) Uani 1 1 d . . . . .
C33 C 0.54299(13) 0.74549(12) 0.59726(9) 0.0271(3) Uani 1 1 d . . . . .
C34 C 0.52412(17) 0.83141(14) 0.54208(10) 0.0391(4) Uani 1 1 d . . . . .
H34A H 0.507641 0.827037 0.490525 0.047 Uiso 1 1 calc R U . . .
H34B H 0.527153 0.896998 0.554327 0.047 Uiso 1 1 calc R U . . .
C35 C 0.57102(13) 0.75066(11) 0.67896(9) 0.0268(3) Uani 1 1 d . . . . .
C36 C 0.69331(13) 0.69760(12) 0.70364(9) 0.0281(3) Uani 1 1 d . . . . .
C37 C 0.79161(15) 0.64335(13) 0.65198(10) 0.0353(3) Uani 1 1 d . . . . .
H37 H 0.774562 0.643853 0.599540 0.042 Uiso 1 1 calc R U . . .
C38 C 0.90968(16) 0.59073(15) 0.67645(12) 0.0438(4) Uani 1 1 d . . . . .
H38 H 0.973637 0.555050 0.640988 0.053 Uiso 1 1 calc R U . . .
C39 C 0.93760(16) 0.58887(15) 0.75414(12) 0.0452(4) Uani 1 1 d . . . . .
H39 H 1.020126 0.551441 0.770568 0.054 Uiso 1 1 calc R U . . .
C40 C 0.84745(15) 0.64015(14) 0.80548(11) 0.0395(4) Uani 1 1 d . . . . .
H40 H 0.867647 0.638718 0.857396 0.047 Uiso 1 1 calc R U . . .
C41 C 0.72227(14) 0.69637(12) 0.78230(9) 0.0321(3) Uani 1 1 d . . . . .
C42 C 0.62763(15) 0.74853(13) 0.83389(9) 0.0342(3) Uani 1 1 d . . . . .
H42 H 0.646419 0.748808 0.885809 0.041 Uiso 1 1 calc R U . . .
C43 C 0.50587(14) 0.80037(12) 0.81096(9) 0.0310(3) Uani 1 1 d . . . . .
C44 C 0.40800(16) 0.84928(14) 0.86442(10) 0.0390(4) Uani 1 1 d . . . . .
H44 H 0.426239 0.849261 0.916521 0.047 Uiso 1 1 calc R U . . .
C45 C 0.28983(16) 0.89568(15) 0.84252(11) 0.0422(4) Uani 1 1 d . . . . .
H45 H 0.226502 0.925979 0.879501 0.051 Uiso 1 1 calc R U . . .
C46 C 0.26043(15) 0.89915(14) 0.76486(10) 0.0389(4) Uani 1 1 d . . . . .
H46 H 0.177403 0.932457 0.749793 0.047 Uiso 1 1 calc R U . . .
C47 C 0.35063(14) 0.85495(13) 0.71144(10) 0.0324(3) Uani 1 1 d . . . . .
H47 H 0.329274 0.859348 0.659283 0.039 Uiso 1 1 calc R U . . .
C48 C 0.47644(13) 0.80221(12) 0.73218(9) 0.0276(3) Uani 1 1 d . . . . .
C49 C 0.7259(2) 0.3397(2) 0.80578(13) 0.0594(5) Uani 1 1 d . . . . .
H49 H 0.641141 0.388656 0.809031 0.071 Uiso 1 1 calc R U . . .
C50 C 0.7674(2) 0.2243(2) 0.81648(14) 0.0639(6) Uani 1 1 d . . . . .
H50 H 0.710976 0.193662 0.827141 0.077 Uiso 1 1 calc R U . . .
C51 C 0.8904(2) 0.15315(19) 0.81176(15) 0.0668(6) Uani 1 1 d . . . . .
H51 H 0.919004 0.073624 0.819952 0.080 Uiso 1 1 calc R U . . .
C52 C 0.9717(2) 0.19795(19) 0.79512(14) 0.0606(5) Uani 1 1 d . . . . .
H52 H 1.056333 0.149093 0.790623 0.073 Uiso 1 1 calc R U . . .
C53 C 0.93109(19) 0.31278(17) 0.78500(13) 0.0535(5) Uani 1 1 d . . . . .
H53 H 0.987599 0.343273 0.774352 0.064 Uiso 1 1 calc R U . . .
C54 C 0.8083(2) 0.38369(17) 0.79031(13) 0.0553(5) Uani 1 1 d . . . . .
H54 H 0.780175 0.463167 0.783307 0.066 Uiso 1 1 calc R U . . .
C55 C 0.9815(4) 0.8274(2) 0.86768(16) 0.0853(9) Uani 1 1 d . . . . .
H55 H 1.042158 0.781206 0.834142 0.102 Uiso 1 1 calc R U . . .
C56 C 0.8617(3) 0.8752(2) 0.84883(17) 0.0824(9) Uani 1 1 d . . . . .
H56 H 0.840018 0.861005 0.801709 0.099 Uiso 1 1 calc R U . . .
C57 C 0.7729(3) 0.9415(3) 0.89375(18) 0.0954(10) Uani 1 1 d . . . . .
H57 H 0.690130 0.974183 0.878307 0.114 Uiso 1 1 calc R U . . .
C58 C 0.8025(4) 0.9614(4) 0.96154(19) 0.1045(12) Uani 1 1 d . . . . .
H58 H 0.739148 1.008359 0.993338 0.125 Uiso 1 1 calc R U . . .
C59 C 0.9201(4) 0.9162(3) 0.98556(17) 0.0941(10) Uani 1 1 d . . . . .
H59 H 0.937968 0.931041 1.033674 0.113 Uiso 1 1 calc R U . . .
C60 C 1.0150(4) 0.8476(3) 0.9388(2) 0.0959(10) Uani 1 1 d . . . . .
H60 H 1.097881 0.815885 0.953773 0.115 Uiso 1 1 calc R U . . .
C61 C 0.3913(3) 0.5620(3) 0.96408(19) 0.0879(9) Uani 1 1 d . . . . .
H61 H 0.314828 0.605450 0.939116 0.105 Uiso 1 1 calc R U . . .
C62 C 0.4945(4) 0.5561(3) 0.92826(15) 0.0841(9) Uani 1 1 d . . . . .
H62 H 0.490897 0.595333 0.877860 0.101 Uiso 1 1 calc R U . . .
C63 C 0.6027(3) 0.4945(4) 0.96407(19) 0.0988(11) Uani 1 1 d . . . . .
H63 H 0.675259 0.490534 0.938780 0.119 Uiso 1 1 calc R U . . .
C64 C 1.0654(3) 0.4112(2) 0.95984(17) 0.0866(9) Uani 1 1 d . . . . .
H64 H 1.111139 0.349003 0.931672 0.104 Uiso 1 1 calc R U . . .
C65 C 1.1130(3) 0.4801(3) 0.97325(17) 0.0849(9) Uani 1 1 d . . . . .
H65 H 1.192421 0.466205 0.954526 0.102 Uiso 1 1 calc R U . . .
C66 C 1.0480(3) 0.5692(3) 1.01335(19) 0.0852(8) Uani 1 1 d . . . . .
H66 H 1.081761 0.617586 1.022640 0.102 Uiso 1 1 calc R U . . .

loop_
_atom_site_aniso_label
_atom_site_aniso_U_11
_atom_site_aniso_U_22
_atom_site_aniso_U_33
_atom_site_aniso_U_23
_atom_site_aniso_U_13
_atom_site_aniso_U_12
Na1 0.0350(3) 0.0282(3) 0.0376(3) -0.0046(2) -0.0042(3) -0.0124(3)
Na2 0.0324(3) 0.0260(3) 0.0384(3) -0.0062(2) -0.0038(2) -0.0124(2)
Na3 0.0315(3) 0.0251(3) 0.0299(3) -0.0066(2) -0.0007(2) -0.0143(2)
O1 0.0263(5) 0.0186(5) 0.0321(5) -0.0044(4) -0.0043(4) -0.0072(4)
O2 0.0357(6) 0.0288(5) 0.0302(5) -0.0050(4) 0.0015(4) -0.0193(4)
O3 0.0419(6) 0.0252(5) 0.0332(6) -0.0086(4) -0.0023(5) -0.0187(5)
C1 0.0263(7) 0.0191(6) 0.0312(7) -0.0037(5) -0.0006(6) -0.0090(5)
C2 0.0319(8) 0.0245(7) 0.0484(10) -0.0073(7) -0.0065(7) -0.0123(6)
C3 0.0250(7) 0.0181(6) 0.0381(8) -0.0036(6) -0.0085(6) -0.0066(5)
C4 0.0270(7) 0.0203(7) 0.0450(9) -0.0052(6) -0.0051(6) -0.0097(6)
C5 0.0376(8) 0.0253(7) 0.0533(10) -0.0093(7) 0.0044(7) -0.0158(7)
C6 0.0469(10) 0.0358(9) 0.0661(13) -0.0125(9) 0.0162(9) -0.0223(8)
C7 0.0496(10) 0.0336(9) 0.0729(14) -0.0059(9) 0.0094(10) -0.0266(8)
C8 0.0405(9) 0.0250(8) 0.0658(12) -0.0064(8) -0.0026(8) -0.0185(7)
C9 0.0302(8) 0.0211(7) 0.0498(10) -0.0044(6) -0.0087(7) -0.0105(6)
C10 0.0347(8) 0.0197(7) 0.0468(9) -0.0069(6) -0.0124(7) -0.0091(6)
C11 0.0301(7) 0.0203(7) 0.0373(8) -0.0048(6) -0.0134(6) -0.0044(6)
C12 0.0388(8) 0.0261(7) 0.0384(9) -0.0085(7) -0.0126(7) -0.0053(7)
C13 0.0417(9) 0.0350(8) 0.0347(9) -0.0094(7) -0.0036(7) -0.0073(7)
C14 0.0418(9) 0.0327(8) 0.0373(9) -0.0022(7) -0.0021(7) -0.0121(7)
C15 0.0332(8) 0.0220(7) 0.0391(9) -0.0030(6) -0.0068(6) -0.0073(6)
C16 0.0281(7) 0.0197(6) 0.0354(8) -0.0033(6) -0.0092(6) -0.0058(5)
C17 0.0336(8) 0.0270(7) 0.0267(7) -0.0028(6) -0.0038(6) -0.0151(6)
C18 0.0562(11) 0.0304(8) 0.0363(9) -0.0097(7) 0.0039(8) -0.0200(8)
C19 0.0287(7) 0.0269(7) 0.0290(7) -0.0080(6) 0.0044(6) -0.0136(6)
C20 0.0332(8) 0.0315(7) 0.0296(8) -0.0062(6) 0.0035(6) -0.0175(6)
C21 0.0444(9) 0.0363(8) 0.0351(9) -0.0046(7) -0.0023(7) -0.0231(7)
C22 0.0672(12) 0.0494(11) 0.0383(10) 0.0015(8) -0.0154(9) -0.0332(10)
C23 0.0877(15) 0.0529(11) 0.0396(10) 0.0128(9) -0.0196(10) -0.0423(11)
C24 0.0768(14) 0.0469(10) 0.0426(10) 0.0057(8) -0.0069(9) -0.0415(10)
C25 0.0461(9) 0.0370(8) 0.0329(8) -0.0022(7) 0.0024(7) -0.0261(7)
C26 0.0550(10) 0.0416(9) 0.0383(9) -0.0034(7) 0.0023(8) -0.0354(8)
C27 0.0401(9) 0.0413(9) 0.0337(8) -0.0079(7) 0.0050(7) -0.0276(7)
C28 0.0604(11) 0.0548(11) 0.0376(9) -0.0097(8) 0.0030(8) -0.0441(10)
C29 0.0508(10) 0.0582(11) 0.0348(9) -0.0111(8) -0.0002(7) -0.0381(9)
C30 0.0358(8) 0.0424(9) 0.0305(8) -0.0068(7) 0.0008(6) -0.0190(7)
C31 0.0297(7) 0.0309(7) 0.0329(8) -0.0073(6) 0.0022(6) -0.0143(6)
C32 0.0283(7) 0.0313(7) 0.0298(8) -0.0082(6) 0.0046(6) -0.0160(6)
C33 0.0289(7) 0.0245(7) 0.0310(8) -0.0080(6) -0.0005(6) -0.0134(6)
C34 0.0576(11) 0.0338(8) 0.0335(9) -0.0002(7) -0.0112(7) -0.0268(8)
C35 0.0343(8) 0.0199(6) 0.0300(7) -0.0033(5) -0.0039(6) -0.0148(6)
C36 0.0323(7) 0.0208(6) 0.0341(8) -0.0031(6) -0.0025(6) -0.0142(6)
C37 0.0373(8) 0.0310(8) 0.0401(9) -0.0080(7) 0.0011(7) -0.0167(7)
C38 0.0341(9) 0.0389(9) 0.0574(11) -0.0118(8) 0.0047(8) -0.0146(7)
C39 0.0321(8) 0.0375(9) 0.0650(12) -0.0035(8) -0.0098(8) -0.0142(7)
C40 0.0381(9) 0.0339(8) 0.0468(10) -0.0010(7) -0.0139(7) -0.0155(7)
C41 0.0355(8) 0.0255(7) 0.0376(8) -0.0018(6) -0.0075(7) -0.0151(6)
C42 0.0422(9) 0.0316(8) 0.0291(8) -0.0024(6) -0.0089(7) -0.0160(7)
C43 0.0373(8) 0.0263(7) 0.0304(8) -0.0031(6) -0.0033(6) -0.0149(6)
C44 0.0466(10) 0.0372(9) 0.0288(8) -0.0066(7) -0.0021(7) -0.0140(7)
C45 0.0413(9) 0.0396(9) 0.0408(10) -0.0108(7) 0.0065(7) -0.0134(8)
C46 0.0330(8) 0.0348(8) 0.0475(10) -0.0101(7) -0.0026(7) -0.0122(7)
C47 0.0347(8) 0.0271(7) 0.0366(8) -0.0063(6) -0.0062(6) -0.0134(6)
C48 0.0341(8) 0.0213(6) 0.0300(8) -0.0040(6) -0.0031(6) -0.0141(6)
C49 0.0573(12) 0.0632(13) 0.0610(13) -0.0130(11) 0.0049(10) -0.0293(11)
C50 0.0791(16) 0.0718(15) 0.0655(14) -0.0177(12) 0.0098(12) -0.0542(14)
C51 0.0890(17) 0.0448(11) 0.0766(16) -0.0156(11) 0.0091(13) -0.0379(12)
C52 0.0578(13) 0.0482(11) 0.0719(15) -0.0084(10) 0.0012(11) -0.0205(10)
C53 0.0568(12) 0.0490(11) 0.0631(13) -0.0076(10) 0.0015(10) -0.0310(10)
C54 0.0663(13) 0.0413(10) 0.0610(13) -0.0079(9) 0.0022(10) -0.0265(10)
C55 0.138(3) 0.0483(13) 0.0654(17) -0.0156(12) 0.0327(18) -0.0405(16)
C56 0.131(3) 0.0651(16) 0.0766(18) -0.0227(14) 0.0244(18) -0.0659(19)
C57 0.129(3) 0.126(3) 0.082(2) -0.0362(19) 0.0363(19) -0.100(2)
C58 0.124(3) 0.159(3) 0.078(2) -0.054(2) 0.047(2) -0.101(3)
C59 0.135(3) 0.121(3) 0.0641(17) -0.0399(17) 0.0271(18) -0.087(2)
C60 0.123(3) 0.0729(18) 0.101(2) 0.0087(17) 0.006(2) -0.0591(19)
C61 0.088(2) 0.0849(19) 0.081(2) -0.0340(16) -0.0179(16) -0.0215(16)
C62 0.164(3) 0.0840(18) 0.0497(13) -0.0078(13) -0.0052(17) -0.094(2)
C63 0.097(2) 0.173(4) 0.0735(19) -0.059(2) 0.0261(17) -0.093(2)
C64 0.087(2) 0.0673(17) 0.0717(17) -0.0170(14) -0.0159(15) -0.0005(15)
C65 0.0632(16) 0.117(3) 0.0681(17) 0.0015(17) 0.0058(13) -0.0393(17)
C66 0.097(2) 0.0723(17) 0.097(2) 0.0075(16) -0.0183(18) -0.0503(17)

loop_
_atom_type_symbol
_atom_type_description
_atom_type_scat_dispersion_real
_atom_type_scat_dispersion_imag
_atom_type_scat_source
C C 0.0181 0.0091 'International Tables Vol C Tables 4.2.6.8 and 6.1.1.4'
H H 0.0000 0.0000 'International Tables Vol C Tables 4.2.6.8 and 6.1.1.4'
Na Na 0.1353 0.1239 'International Tables Vol C Tables 4.2.6.8 and 6.1.1.4'
O O 0.0492 0.0322 'International Tables Vol C Tables 4.2.6.8 and 6.1.1.4'

loop_
_exptl_crystal_face_index_h
_exptl_crystal_face_index_k
_exptl_crystal_face_index_l
_exptl_crystal_face_perp_dist
0 0 1 0.0229
0 0 -1 0.0079
0 -1 0 0.0533
0 1 0 0.0533
-1 0 0 0.0952
1 0 0 0.0952
1 1 0 0.1064
-1 -1 0 0.1064
1 -1 0 0.0689

loop_
_geom_angle_atom_site_label_1
_geom_angle_atom_site_label_2
_geom_angle_atom_site_label_3
_geom_angle
_geom_angle_site_symmetry_1
_geom_angle_site_symmetry_3
_geom_angle_publ_flag
Na2 Na1 Na3 64.255(19) . . ?
O1 Na1 Na2 95.20(3) . . ?
O1 Na1 Na3 47.60(3) . . ?
O1 Na1 C1 26.78(4) . . ?
O1 Na1 C3 53.64(4) . . ?
O1 Na1 C15 84.85(4) . . ?
O1 Na1 C16 78.60(4) . . ?
O1 Na1 C17 105.63(4) . . ?
O1 Na1 C18 128.72(5) . . ?
O1 Na1 C33 107.76(4) . . ?
O2 Na1 Na2 46.43(3) . . ?
O2 Na1 Na3 92.64(3) . . ?
O2 Na1 O1 89.74(4) . . ?
O2 Na1 C1 109.60(4) . . ?
O2 Na1 C3 139.81(5) . . ?
O2 Na1 C15 117.72(5) . . ?
O2 Na1 C16 144.53(5) . . ?
O2 Na1 C17 27.60(4) . . ?
O2 Na1 C18 52.96(4) . . ?
O2 Na1 C33 111.36(4) . . ?
O3 Na1 Na2 46.29(3) . . ?
O3 Na1 Na3 46.86(3) . . ?
O3 Na1 O1 94.44(4) . . ?
O3 Na1 O2 92.63(4) . . ?
O3 Na1 C1 110.40(4) . . ?
O3 Na1 C3 104.87(5) . . ?
O3 Na1 C15 149.61(5) . . ?
O3 Na1 C16 121.35(5) . . ?
O3 Na1 C17 113.09(5) . . ?
O3 Na1 C18 118.00(5) . . ?
O3 Na1 C33 23.49(4) . . ?
C1 Na1 Na2 121.86(4) . . ?
C1 Na1 Na3 66.39(3) . . ?
C1 Na1 C15 60.07(4) . . ?
C1 Na1 C33 114.19(4) . . ?
C3 Na1 Na2 139.44(4) . . ?
C3 Na1 Na3 75.19(4) . . ?
C3 Na1 C1 30.38(4) . . ?
C3 Na1 C15 51.15(5) . . ?
C3 Na1 C18 135.51(5) . . ?
C3 Na1 C33 96.88(4) . . ?
C15 Na1 Na2 164.10(4) . . ?
C15 Na1 Na3 124.43(4) . . ?
C15 Na1 C33 129.32(5) . . ?
C16 Na1 Na2 166.23(4) . . ?
C16 Na1 Na3 103.17(4) . . ?
C16 Na1 C1 52.09(4) . . ?
C16 Na1 C3 28.79(4) . . ?
C16 Na1 C15 28.77(5) . . ?
C16 Na1 C18 110.43(5) . . ?
C16 Na1 C33 104.10(5) . . ?
C17 Na1 Na2 68.42(3) . . ?
C17 Na1 Na3 120.05(4) . . ?
C17 Na1 C1 115.53(4) . . ?
C17 Na1 C3 138.39(5) . . ?
C17 Na1 C15 96.20(5) . . ?
C17 Na1 C16 124.97(5) . . ?
C17 Na1 C18 27.15(4) . . ?
C17 Na1 C33 124.70(5) . . ?
C18 Na1 Na2 83.08(4) . . ?
C18 Na1 Na3 144.51(4) . . ?
C18 Na1 C1 128.18(5) . . ?
C18 Na1 C15 84.52(5) . . ?
C18 Na1 C33 117.54(5) . . ?
C33 Na1 Na2 65.80(3) . . ?
C33 Na1 Na3 62.55(3) . . ?
Na1 Na2 Na3 59.586(19) . . ?
Na1 Na2 Na3 62.239(18) . 2_666 ?
Na1 Na2 C49 130.28(5) . . ?
Na3 Na2 Na3 60.335(19) . 2_666 ?
O1 Na2 Na1 90.56(3) 2_666 . ?
O1 Na2 Na3 45.14(3) 2_666 . ?
O1 Na2 Na3 44.36(3) 2_666 2_666 ?
O1 Na2 C1 29.19(4) 2_666 2_666 ?
O1 Na2 C2 54.59(4) 2_666 2_666 ?
O1 Na2 C49 129.37(5) 2_666 . ?
O2 Na2 Na1 47.55(3) . . ?
O2 Na2 Na3 89.72(3) . . ?
O2 Na2 Na3 44.10(3) . 2_666 ?
O2 Na2 O1 88.46(4) . 2_666 ?
O2 Na2 C1 105.96(4) . 2_666 ?
O2 Na2 C2 132.90(5) . 2_666 ?
O2 Na2 C49 98.76(5) . . ?
O3 Na2 Na1 46.54(3) . . ?
O3 Na2 Na3 44.18(3) . . ?
O3 Na2 Na3 92.25(3) . 2_666 ?
O3 Na2 O1 89.25(4) . 2_666 ?
O3 Na2 O2 94.02(4) . . ?
O3 Na2 C1 110.64(5) . 2_666 ?
O3 Na2 C2 111.45(5) . 2_666 ?
O3 Na2 C49 139.28(6) . . ?
C1 Na2 Na1 119.64(4) 2_666 . ?
C1 Na2 Na3 69.73(3) 2_666 . ?
C1 Na2 Na3 65.47(3) 2_666 2_666 ?
C1 Na2 C49 102.69(6) 2_666 . ?
C2 Na2 Na1 142.02(4) 2_666 . ?
C2 Na2 Na3 94.19(4) 2_666 2_666 ?
C2 Na2 Na3 83.20(4) 2_666 . ?
C2 Na2 C1 28.72(4) 2_666 2_666 ?
C2 Na2 C49 87.19(6) 2_666 . ?
C49 Na2 Na3 123.28(5) . 2_666 ?
C49 Na2 Na3 170.05(5) . . ?
Na1 Na3 Na1 117.90(2) . 2_666 ?
Na1 Na3 Na2 54.365(16) 2_666 2_666 ?
Na1 Na3 Na2 56.159(17) . . ?
Na1 Na3 Na2 93.92(2) . 2_666 ?
Na1 Na3 Na3 61.21(2) . 2_666 ?
Na1 Na3 Na3 56.693(19) 2_666 2_666 ?
Na2 Na3 Na1 92.01(2) . 2_666 ?
Na2 Na3 Na2 119.666(19) . 2_666 ?
Na2 Na3 Na3 60.541(19) . 2_666 ?
Na3 Na3 Na2 59.124(19) 2_666 2_666 ?
O1 Na3 Na1 47.14(3) . . ?
O1 Na3 Na1 85.96(3) . 2_666 ?
O1 Na3 Na1 44.54(3) 2_666 2_666 ?
O1 Na3 Na1 89.60(3) 2_666 . ?
O1 Na3 Na2 87.26(3) 2_666 2_666 ?
O1 Na3 Na2 46.81(3) . 2_666 ?
O1 Na3 Na2 88.41(3) . . ?
O1 Na3 Na2 47.63(3) 2_666 . ?
O1 Na3 Na3 44.50(3) . 2_666 ?
O1 Na3 Na3 44.48(3) 2_666 2_666 ?
O1 Na3 O1 88.98(4) . 2_666 ?
O1 Na3 C31 90.25(4) 2_666 2_666 ?
O1 Na3 C31 161.04(5) . 2_666 ?
O2 Na3 Na1 135.03(3) 2_666 . ?
O2 Na3 Na1 42.75(3) 2_666 2_666 ?
O2 Na3 Na2 41.14(3) 2_666 2_666 ?
O2 Na3 Na2 134.76(3) 2_666 . ?
O2 Na3 Na3 86.61(3) 2_666 2_666 ?
O2 Na3 O1 87.94(4) 2_666 . ?
O2 Na3 O1 87.22(4) 2_666 2_666 ?
O2 Na3 C31 73.10(4) 2_666 2_666 ?
O3 Na3 Na1 44.41(3) . . ?
O3 Na3 Na1 133.74(3) . 2_666 ?
O3 Na3 Na2 41.73(3) . . ?
O3 Na3 Na2 138.23(3) . 2_666 ?
O3 Na3 Na3 90.58(3) . 2_666 ?
O3 Na3 O1 91.54(4) . . ?
O3 Na3 O1 89.29(4) . 2_666 ?
O3 Na3 O2 176.48(4) . 2_666 ?
O3 Na3 C31 107.39(4) . 2_666 ?
C31 Na3 Na1 151.81(4) 2_666 . ?
C31 Na3 Na1 80.27(3) 2_666 2_666 ?
C31 Na3 Na2 114.24(4) 2_666 2_666 ?
C31 Na3 Na2 104.93(4) 2_666 . ?
C31 Na3 Na3 131.75(4) 2_666 2_666 ?
Na1 O1 Na2 173.62(5) . 2_666 ?
Na1 O1 Na3 85.26(4) . . ?
Na1 O1 Na3 90.48(4) . 2_666 ?
Na3 O1 Na2 87.22(4) 2_666 2_666 ?
Na3 O1 Na2 88.83(4) . 2_666 ?
Na3 O1 Na3 91.02(4) . 2_666 ?
C1 O1 Na1 100.13(8) . . ?
C1 O1 Na2 85.38(8) . 2_666 ?
C1 O1 Na3 140.48(9) . 2_666 ?
C1 O1 Na3 127.51(9) . . ?
Na1 O2 Na3 92.42(4) . 2_666 ?
Na2 O2 Na1 86.02(4) . . ?
Na2 O2 Na3 94.76(4) . 2_666 ?
C17 O2 Na1 99.34(8) . . ?
C17 O2 Na2 136.39(9) . . ?
C17 O2 Na3 127.84(9) . 2_666 ?
Na1 O3 Na3 88.73(4) . . ?
Na2 O3 Na1 87.17(4) . . ?
Na2 O3 Na3 94.08(4) . . ?
C33 O3 Na1 114.13(9) . . ?
C33 O3 Na2 136.76(9) . . ?
C33 O3 Na3 122.04(9) . . ?
Na2 C1 Na1 118.45(5) 2_666 . ?
O1 C1 Na1 53.09(7) . . ?
O1 C1 Na2 65.43(7) . 2_666 ?
O1 C1 C2 125.65(13) . . ?
O1 C1 C3 114.46(12) . . ?
C2 C1 Na1 145.79(11) . . ?
C2 C1 Na2 74.28(9) . 2_666 ?
C2 C1 C3 119.88(13) . . ?
C3 C1 Na1 72.62(8) . . ?
C3 C1 Na2 139.72(10) . 2_666 ?
C1 C2 Na2 77.00(9) . 2_666 ?
C1 C3 Na1 77.00(8) . . ?
C4 C3 Na1 116.63(10) . . ?
C4 C3 C1 120.80(13) . . ?
C4 C3 C16 120.00(13) . . ?
C16 C3 Na1 74.71(8) . . ?
C16 C3 C1 119.15(13) . . ?
C3 C4 C5 122.65(13) . . ?
C3 C4 C9 119.76(14) . . ?
C5 C4 C9 117.58(14) . . ?
C6 C5 C4 121.31(15) . . ?
C5 C6 C7 120.80(18) . . ?
C8 C7 C6 119.98(17) . . ?
C7 C8 C9 121.24(15) . . ?
C8 C9 C4 119.09(15) . . ?
C10 C9 C4 119.32(14) . . ?
C10 C9 C8 121.58(14) . . ?
C11 C10 C9 121.96(14) . . ?
C10 C11 C12 122.00(14) . . ?
C10 C11 C16 119.25(14) . . ?
C12 C11 C16 118.72(15) . . ?
C13 C12 C11 121.54(15) . . ?
C12 C13 C14 120.11(16) . . ?
C15 C14 C13 120.68(16) . . ?
C14 C15 Na1 119.55(11) . . ?
C14 C15 C16 121.30(15) . . ?
C16 C15 Na1 71.46(8) . . ?
C3 C16 Na1 76.50(8) . . ?
C3 C16 C11 119.70(14) . . ?
C3 C16 C15 122.69(13) . . ?
C11 C16 Na1 115.17(9) . . ?
C15 C16 Na1 79.76(8) . . ?
C15 C16 C11 117.61(14) . . ?
O2 C17 Na1 53.06(7) . . ?
O2 C17 C18 125.53(14) . . ?
O2 C17 C19 114.84(12) . . ?
C18 C17 Na1 79.43(10) . . ?
C18 C17 C19 119.62(14) . . ?
C19 C17 Na1 147.27(10) . . ?
C17 C18 Na1 73.42(10) . . ?
C20 C19 C17 120.66(13) . . ?
C20 C19 C32 119.72(13) . . ?
C32 C19 C17 119.52(13) . . ?
C19 C20 C21 122.64(14) . . ?
C19 C20 C25 119.70(14) . . ?
C21 C20 C25 117.65(14) . . ?
C22 C21 C20 121.34(16) . . ?
C21 C22 C23 120.85(17) . . ?
C24 C23 C22 120.09(17) . . ?
C23 C24 C25 121.25(17) . . ?
C24 C25 C20 118.79(15) . . ?
C26 C25 C20 119.67(15) . . ?
C26 C25 C24 121.54(15) . . ?
C27 C26 C25 121.39(15) . . ?
C26 C27 C28 121.72(15) . . ?
C26 C27 C32 119.43(15) . . ?
C28 C27 C32 118.84(15) . . ?
C29 C28 C27 121.27(16) . . ?
C28 C29 C30 120.16(16) . . ?
C31 C30 C29 120.48(16) . . ?
C30 C31 Na3 105.83(10) . 2_666 ?
C30 C31 C32 121.50(15) . . ?
C32 C31 Na3 97.45(9) . 2_666 ?
C19 C32 C27 120.01(14) . . ?
C19 C32 C31 122.26(14) . . ?
C31 C32 C27 117.72(14) . . ?
O3 C33 Na1 42.38(7) . . ?
O3 C33 C34 125.34(14) . . ?
O3 C33 C35 114.13(12) . . ?
C34 C33 Na1 114.90(11) . . ?
C34 C33 C35 120.52(13) . . ?
C35 C33 Na1 108.56(9) . . ?
C36 C35 C33 119.35(13) . . ?
C36 C35 C48 119.66(13) . . ?
C48 C35 C33 120.90(13) . . ?
C35 C36 C37 121.48(14) . . ?
C35 C36 C41 120.53(14) . . ?
C37 C36 C41 117.99(14) . . ?
C38 C37 C36 121.24(16) . . ?
C37 C38 C39 120.54(17) . . ?
C40 C39 C38 120.54(16) . . ?
C39 C40 C41 120.79(16) . . ?
C40 C41 C36 118.89(15) . . ?
C42 C41 C36 118.98(14) . . ?
C42 C41 C40 122.12(15) . . ?
C41 C42 C43 121.45(14) . . ?
C42 C43 C44 121.80(14) . . ?
C42 C43 C48 119.77(14) . . ?
C44 C43 C48 118.40(14) . . ?
C45 C44 C43 121.55(16) . . ?
C44 C45 C46 120.26(16) . . ?
C47 C46 C45 120.37(15) . . ?
C46 C47 C48 121.47(15) . . ?
C35 C48 C43 119.60(13) . . ?
C35 C48 C47 122.47(14) . . ?
C47 C48 C43 117.91(14) . . ?
C50 C49 Na2 118.92(16) . . ?
C50 C49 C54 119.6(2) . . ?
C54 C49 Na2 84.17(14) . . ?
C49 C50 C51 120.2(2) . . ?
C52 C51 C50 119.7(2) . . ?
C53 C52 C51 120.3(2) . . ?
C52 C53 C54 119.9(2) . . ?
C53 C54 C49 120.2(2) . . ?
C56 C55 C60 119.0(3) . . ?
C57 C56 C55 122.8(3) . . ?
C56 C57 C58 119.2(4) . . ?
C57 C58 C59 122.1(3) . . ?
C58 C59 C60 119.6(3) . . ?
C59 C60 C55 117.2(3) . . ?
C62 C61 C63 119.6(3) . 2_667 ?
C61 C62 C63 119.9(3) . . ?
C62 C63 C61 120.5(3) . 2_667 ?
C65 C64 C66 119.9(3) . 2_767 ?
C64 C65 C66 120.3(3) . . ?
C65 C66 C64 119.7(3) . 2_767 ?

loop_
_geom_bond_atom_site_label_1
_geom_bond_atom_site_label_2
_geom_bond_distance
_geom_bond_site_symmetry_2
_geom_bond_publ_flag
Na1 Na2 3.0946(8) . ?
Na1 Na3 3.2131(8) . ?
Na1 O1 2.3632(11) . ?
Na1 O2 2.2890(12) . ?
Na1 O3 2.2491(12) . ?
Na1 C1 2.9094(16) . ?
Na1 C3 2.8496(16) . ?
Na1 C15 2.9340(16) . ?
Na1 C16 2.8268(15) . ?
Na1 C17 2.8260(16) . ?
Na1 C18 2.8987(19) . ?
Na1 C33 3.0450(15) . ?
Na2 Na3 3.3560(8) . ?
Na2 Na3 3.4046(8) 2_666 ?
Na2 O1 2.4825(11) 2_666 ?
Na2 O2 2.2474(12) . ?
Na2 O3 2.2396(12) . ?
Na2 C1 2.7209(15) 2_666 ?
Na2 C2 2.6880(17) 2_666 ?
Na2 C49 3.096(2) . ?
Na3 Na3 3.3976(11) 2_666 ?
Na3 O1 2.3809(11) . ?
Na3 O1 2.3818(11) 2_666 ?
Na3 O2 2.3776(11) 2_666 ?
Na3 O3 2.3450(11) . ?
Na3 C31 2.8760(16) 2_666 ?
O1 C1 1.3315(17) . ?
O2 C17 1.3271(18) . ?
O3 C33 1.3299(17) . ?
C1 C2 1.342(2) . ?
C1 C3 1.5103(19) . ?
C3 C4 1.409(2) . ?
C3 C16 1.411(2) . ?
C4 C5 1.423(2) . ?
C4 C9 1.439(2) . ?
C5 C6 1.362(2) . ?
C6 C7 1.417(2) . ?
C7 C8 1.352(3) . ?
C8 C9 1.424(2) . ?
C9 C10 1.390(2) . ?
C10 C11 1.387(2) . ?
C11 C12 1.428(2) . ?
C11 C16 1.442(2) . ?
C12 C13 1.352(3) . ?
C13 C14 1.422(2) . ?
C14 C15 1.359(2) . ?
C15 C16 1.435(2) . ?
C17 C18 1.346(2) . ?
C17 C19 1.507(2) . ?
C19 C20 1.407(2) . ?
C19 C32 1.410(2) . ?
C20 C21 1.429(2) . ?
C20 C25 1.439(2) . ?
C21 C22 1.358(2) . ?
C22 C23 1.415(3) . ?
C23 C24 1.355(3) . ?
C24 C25 1.429(2) . ?
C25 C26 1.391(2) . ?
C26 C27 1.389(2) . ?
C27 C28 1.430(2) . ?
C27 C32 1.436(2) . ?
C28 C29 1.355(3) . ?
C29 C30 1.419(2) . ?
C30 C31 1.362(2) . ?
C31 C32 1.428(2) . ?
C33 C34 1.333(2) . ?
C33 C35 1.506(2) . ?
C35 C36 1.410(2) . ?
C35 C48 1.410(2) . ?
C36 C37 1.426(2) . ?
C36 C41 1.436(2) . ?
C37 C38 1.364(2) . ?
C38 C39 1.414(3) . ?
C39 C40 1.358(3) . ?
C40 C41 1.432(2) . ?
C41 C42 1.394(2) . ?
C42 C43 1.396(2) . ?
C43 C44 1.430(2) . ?
C43 C48 1.438(2) . ?
C44 C45 1.355(3) . ?
C45 C46 1.414(3) . ?
C46 C47 1.364(2) . ?
C47 C48 1.428(2) . ?
C49 C50 1.378(3) . ?
C49 C54 1.381(3) . ?
C50 C51 1.379(4) . ?
C51 C52 1.378(3) . ?
C52 C53 1.373(3) . ?
C53 C54 1.377(3) . ?
C55 C56 1.357(4) . ?
C55 C60 1.430(5) . ?
C56 C57 1.337(4) . ?
C57 C58 1.355(4) . ?
C58 C59 1.362(5) . ?
C59 C60 1.405(4) . ?
C61 C62 1.348(4) . ?
C61 C63 1.355(5) 2_667 ?
C62 C63 1.348(5) . ?
C64 C65 1.350(5) . ?
C64 C66 1.358(4) 2_767 ?
C65 C66 1.357(4) . ?

loop_
_exptl_oxdiff_crystal_face_indexfrac_h
_exptl_oxdiff_crystal_face_indexfrac_k
_exptl_oxdiff_crystal_face_indexfrac_l
_exptl_oxdiff_crystal_face_x
_exptl_oxdiff_crystal_face_y
_exptl_oxdiff_crystal_face_z
-0.0000 -0.0002 0.9996 -0.0649 0.0589 0.0171
0.0000 0.0002 -0.9996 0.0649 -0.0589 -0.0171
0.0000 -0.9990 0.0000 0.0729 0.1072 -0.0087
-0.0000 0.9990 -0.0000 -0.0729 -0.1072 0.0087
-0.9995 0.0008 -0.0002 -0.0171 -0.0546 0.1283
0.9995 -0.0008 0.0002 0.0171 0.0546 -0.1283
0.9995 0.9981 0.0002 -0.0558 -0.0526 -0.1196
-0.9995 -0.9981 -0.0002 0.0558 0.0526 0.1196
0.9995 -0.9998 0.0002 0.0900 0.1619 -0.1370
